data_2022334
loop_
_publ_author_name
'Honegger, Philipp'
'Roller, Alexander'
'Widhalm, Michael'

_publ_section_title
;
 Synthesis and characterization of enantiopure planar--chiral
 phosphorus-linked diferrocenes
;
_journal_coeditor_code ZO3008
_journal_issue 3
_journal_name_full 'Acta Crystallographica Section C'
_journal_page_first 152
_journal_page_last 160
_journal_paper_doi 10.1107/S2053229621001996
_journal_volume 77
_journal_year 2021
_chemical_absolute_configuration ad
_chemical_formula_iupac '[Fe2 (C5 H5)2 (C22 H23 O3 P S)]'
_chemical_formula_moiety 'C32 H33 Fe2 O3 P S'
_chemical_formula_sum 'C32 H33 Fe2 O3 P S'
_chemical_formula_weight 640.31
_chemical_name_common monohydroxymonoacetatephosphinesulfide
_chemical_name_systematic
'{(2<i>S</i>~p~)-2-[(1<i>R</i>)-1-(Acetyloxy)ethyl]ferrocen-1-yl}{(2<i>S</i>~p~)-2-[(1<i>R</i>)-1-hydroxyethyl]ferrocen-1-yl}phenyl-(<i>R</i>)-phosphane sulfide'
_space_group_crystal_system orthorhombic
_space_group_IT_number 19
_space_group_name_Hall 'P 2ac 2ab'
_space_group_name_H-M_alt 'P 21 21 21'
_atom_sites_solution_hydrogens geom
_atom_sites_solution_primary direct
_audit_creation_method
;
Olex2 1.2
(compiled 2018.05.29 svn.r3508 for OlexSys, GUI svn.r5506)
;
_cell_angle_alpha 90
_cell_angle_beta 90
_cell_angle_gamma 90
_cell_formula_units_Z 4
_cell_length_a 7.8204(11)
_cell_length_b 17.835(3)
_cell_length_c 20.394(2)
_cell_measurement_reflns_used 1636
_cell_measurement_temperature 130.0
_cell_measurement_theta_max 17.647
_cell_measurement_theta_min 2.284
_cell_volume 2844.5(7)
_computing_cell_refinement
;
SAINT (Bruker, 2009)
;
_computing_data_collection
;
APEX2 (Bruker, 2009)
;
_computing_data_reduction
;
SAINT (Bruker, 2009)
;
_computing_molecular_graphics
;
OLEX2 (Dolomanov <i>et al.</i>,  2009)
;
_computing_publication_material
;
OLEX2 (Dolomanov <i>et al.</i>,  2009)
;
_computing_structure_refinement
;
SHELXL97 (Sheldrick, 2008)
;
_computing_structure_solution
;
SHELXS97 (Sheldrick, 2008)
;
_diffrn_ambient_temperature 130.0
_diffrn_measured_fraction_theta_full 0.999
_diffrn_measured_fraction_theta_max 0.993
_diffrn_measurement_device_type 'Bruker X8 APEXII'
_diffrn_measurement_method '\f and \w scans'
_diffrn_radiation_monochromator ' '
_diffrn_radiation_probe x-ray
_diffrn_radiation_type MoK\a
_diffrn_radiation_wavelength 0.71073
_diffrn_reflns_av_R_equivalents 0.1671
_diffrn_reflns_av_unetI/netI 0.1253
_diffrn_reflns_limit_h_max 9
_diffrn_reflns_limit_h_min -9
_diffrn_reflns_limit_k_max 21
_diffrn_reflns_limit_k_min -21
_diffrn_reflns_limit_l_max 24
_diffrn_reflns_limit_l_min -20
_diffrn_reflns_number 35430
_diffrn_reflns_theta_full 25.242
_diffrn_reflns_theta_max 25.514
_diffrn_reflns_theta_min 2.284
_diffrn_source 'sealed xray tube'
_diffrn_standards_number 0
_exptl_absorpt_coefficient_mu 1.182
_exptl_absorpt_correction_T_max 0.7452
_exptl_absorpt_correction_T_min 0.5682
_exptl_absorpt_correction_type multi-scan
_exptl_absorpt_process_details
;
(SADABS; Bruker, 2008)
;
_exptl_crystal_colour 'clear orange'
_exptl_crystal_density_diffrn 1.495
_exptl_crystal_description plate
_exptl_crystal_F_000 1328
_exptl_crystal_size_max 0.1
_exptl_crystal_size_mid 0.06
_exptl_crystal_size_min 0.01
_refine_diff_density_max 0.417
_refine_diff_density_min -0.410
_refine_ls_abs_structure_details
;
Flack <i>x</i> determined using 1051 quotients [(I+)-(I-)]/[(I+)+(I-)]
(Parsons <i>et al.</i>,  2013)
;
_refine_ls_abs_structure_Flack 0.00(2)
_refine_ls_extinction_method none
_refine_ls_goodness_of_fit_ref 1.019
_refine_ls_hydrogen_treatment constr
_refine_ls_matrix_type full
_refine_ls_number_parameters 356
_refine_ls_number_reflns 5258
_refine_ls_number_restraints 0
_refine_ls_restrained_S_all 1.019
_refine_ls_R_factor_all 0.1139
_refine_ls_R_factor_gt 0.0540
_refine_ls_shift/su_max 0.001
_refine_ls_shift/su_mean 0.000
_refine_ls_structure_factor_coef Fsqd
_refine_ls_weighting_details 'w=1/[\s^2^(Fo^2^)+(0.0262P)^2^] where P=(Fo^2^+2Fc^2^)/3'
_refine_ls_weighting_scheme calc
_refine_ls_wR_factor_gt 0.0770
_refine_ls_wR_factor_ref 0.0928
_reflns_number_gt 3417
_reflns_number_total 5258
_reflns_threshold_expression 'I > 2\s(I)'
_cod_data_source_file zo3008sup1.cif
_cod_data_source_block 8c
_cod_depositor_comments 'Adding full bibliography for 2022331--2022336.cif.'
_cod_database_code 2022334
_cod_database_fobs_code 2022334
_shelx_space_group_comment
;
The symmetry employed for this shelxl refinement is uniquely defined
by the following loop, which should always be used as a source of
symmetry information in preference to the above space-group names.
They are only intended as comments.
;
_shelx_estimated_absorpt_t_min 0.891
_shelx_estimated_absorpt_t_max 0.988

loop_
_space_group_symop_operation_xyz
'x, y, z'
'-x+1/2, -y, z+1/2'
'x+1/2, -y+1/2, -z'
'-x, y+1/2, -z+1/2'

loop_
_atom_site_type_symbol
_atom_site_label
_atom_site_fract_x
_atom_site_fract_y
_atom_site_fract_z
_atom_site_U_iso_or_equiv
_atom_site_adp_type
_atom_site_calc_flag
_atom_site_occupancy
_atom_site_disorder_assembly
_atom_site_disorder_group
Fe Fe1 0.49633(16) 0.66812(6) 0.63443(5) 0.0260(3) Uani d 1 . .
Fe Fe2 0.09126(14) 0.49141(7) 0.85171(5) 0.0295(3) Uani d 1 . .
S S1 -0.0032(3) 0.68244(11) 0.73939(9) 0.0282(5) Uani d 1 . .
P P1 0.2250(3) 0.65243(12) 0.76895(9) 0.0201(5) Uani d 1 . .
O O1 0.1576(7) 0.4879(3) 0.5949(2) 0.0354(15) Uani d 1 . .
O O2 -0.1257(9) 0.4851(4) 0.5812(4) 0.076(2) Uani d 1 . .
O O3 0.1577(10) 0.7052(4) 0.9575(3) 0.064(2) Uani d 1 . .
H H3 0.239200 0.718829 0.933439 0.096 Uiso calc 1 . .
C C1 0.3634(9) 0.6151(4) 0.7074(3) 0.0175(18) Uani d 1 . .
C C2 0.3235(10) 0.5812(4) 0.6444(4) 0.0223(19) Uani d 1 . .
C C3 0.4802(11) 0.5554(4) 0.6176(3) 0.029(2) Uani d 1 . .
H H3A 0.492286 0.531214 0.576413 0.034 Uiso calc 1 . .
C C4 0.6161(11) 0.5711(4) 0.6614(4) 0.029(2) Uani d 1 . .
H H4 0.733257 0.559028 0.655074 0.035 Uiso calc 1 . .
C C5 0.5444(9) 0.6084(4) 0.7166(3) 0.024(2) Uani d 1 . .
H H5 0.606541 0.626007 0.753536 0.029 Uiso calc 1 . .
C C6 0.4284(16) 0.7782(6) 0.6237(7) 0.075(4) Uani d 1 . .
H H6 0.332502 0.801953 0.643394 0.090 Uiso calc 1 . .
C C7 0.4345(19) 0.7422(8) 0.5627(7) 0.085(5) Uani d 1 . .
H H7 0.341397 0.737606 0.533030 0.102 Uiso calc 1 . .
C C8 0.597(2) 0.7144(6) 0.5525(5) 0.065(3) Uani d 1 . .
H H8 0.634698 0.687015 0.515338 0.077 Uiso calc 1 . .
C C9 0.6920(13) 0.7334(5) 0.6053(5) 0.046(3) Uani d 1 . .
H H9 0.809738 0.721973 0.610997 0.056 Uiso calc 1 . .
C C10 0.5926(16) 0.7719(5) 0.6495(5) 0.050(3) Uani d 1 . .
H H10 0.629610 0.790900 0.690615 0.060 Uiso calc 1 . .
C C11 0.1529(11) 0.5671(5) 0.6137(4) 0.029(2) Uani d 1 . .
H H11 0.061959 0.574419 0.647608 0.035 Uiso calc 1 . .
C C12 0.0085(15) 0.4537(5) 0.5805(4) 0.047(3) Uani d 1 . .
C C13 0.0325(14) 0.3729(5) 0.5656(5) 0.072(4) Uani d 1 . .
H H13A 0.132793 0.366649 0.537278 0.108 Uiso calc 1 . .
H H13B -0.069137 0.353707 0.543079 0.108 Uiso calc 1 . .
H H13C 0.049797 0.345138 0.606494 0.108 Uiso calc 1 . .
C C14 0.1115(12) 0.6151(5) 0.5548(4) 0.046(3) Uani d 1 . .
H H14A 0.201853 0.609504 0.521892 0.068 Uiso calc 1 . .
H H14B 0.103807 0.667728 0.568276 0.068 Uiso calc 1 . .
H H14C 0.001983 0.599150 0.536085 0.068 Uiso calc 1 . .
C C15 0.2338(10) 0.5832(4) 0.8332(3) 0.021(2) Uani d 1 . .
C C16 0.1549(11) 0.5889(5) 0.8967(4) 0.029(2) Uani d 1 . .
C C17 0.2137(11) 0.5271(5) 0.9342(4) 0.033(2) Uani d 1 . .
H H17 0.183025 0.516780 0.978410 0.040 Uiso calc 1 . .
C C18 0.3254(10) 0.4832(5) 0.8954(3) 0.027(2) Uani d 1 . .
H H18 0.380377 0.438271 0.908827 0.033 Uiso calc 1 . .
C C19 0.3413(9) 0.5175(4) 0.8332(4) 0.0236(19) Uani d 1 . .
H H19 0.410138 0.500408 0.797835 0.028 Uiso calc 1 . .
C C20 -0.1633(11) 0.4916(6) 0.8299(6) 0.060(3) Uani d 1 . .
H H20 -0.237723 0.533607 0.832684 0.072 Uiso calc 1 . .
C C21 -0.0686(13) 0.4712(6) 0.7752(5) 0.054(3) Uani d 1 . .
H H21 -0.066901 0.496847 0.734343 0.064 Uiso calc 1 . .
C C22 0.0249(14) 0.4057(5) 0.7906(5) 0.061(3) Uani d 1 . .
H H22 0.099446 0.379034 0.762211 0.073 Uiso calc 1 . .
C C23 -0.0135(13) 0.3878(5) 0.8557(6) 0.059(3) Uani d 1 . .
H H23 0.032814 0.346702 0.879414 0.071 Uiso calc 1 . .
C C24 -0.1310(12) 0.4400(6) 0.8807(5) 0.056(3) Uani d 1 . .
H H24 -0.179235 0.440467 0.923453 0.068 Uiso calc 1 . .
C C25 0.0485(11) 0.6538(5) 0.9215(4) 0.044(3) Uani d 1 . .
H H25 -0.002628 0.680689 0.883175 0.053 Uiso calc 1 . .
C C26 -0.0922(13) 0.6312(6) 0.9678(4) 0.060(3) Uani d 1 . .
H H26A -0.043240 0.603747 1.004978 0.090 Uiso calc 1 . .
H H26B -0.174199 0.599062 0.944821 0.090 Uiso calc 1 . .
H H26C -0.150811 0.676181 0.983920 0.090 Uiso calc 1 . .
C C34 0.3455(10) 0.7300(4) 0.8041(3) 0.024(2) Uani d 1 . .
C C39 0.3041(11) 0.8034(5) 0.7878(4) 0.033(2) Uani d 1 . .
H H39 0.209659 0.812782 0.759629 0.039 Uiso calc 1 . .
C C38 0.3979(12) 0.8626(5) 0.8117(4) 0.039(2) Uani d 1 . .
H H38 0.368464 0.912456 0.799876 0.047 Uiso calc 1 . .
C C37 0.5340(12) 0.8496(5) 0.8527(4) 0.045(3) Uani d 1 . .
H H37 0.600124 0.890575 0.868362 0.054 Uiso calc 1 . .
C C36 0.5758(12) 0.7764(5) 0.8717(4) 0.046(3) Uani d 1 . .
H H36 0.668270 0.767494 0.900850 0.056 Uiso calc 1 . .
C C35 0.4802(11) 0.7171(4) 0.8472(3) 0.031(2) Uani d 1 . .
H H35 0.507092 0.667211 0.859997 0.038 Uiso calc 1 . .

loop_
_atom_site_aniso_label
_atom_site_aniso_U_11
_atom_site_aniso_U_22
_atom_site_aniso_U_33
_atom_site_aniso_U_12
_atom_site_aniso_U_13
_atom_site_aniso_U_23
Fe1 0.0204(6) 0.0320(7) 0.0257(6) 0.0000(7) 0.0010(6) 0.0092(5)
Fe2 0.0249(6) 0.0264(7) 0.0372(7) -0.0019(6) -0.0037(6) 0.0093(6)
S1 0.0204(10) 0.0325(12) 0.0318(11) 0.0038(12) -0.0019(12) 0.0021(9)
P1 0.0197(12) 0.0214(13) 0.0192(11) 0.0011(10) -0.0014(9) 0.0017(10)
O1 0.022(3) 0.041(4) 0.044(3) -0.008(3) -0.007(3) -0.009(3)
O2 0.031(4) 0.074(6) 0.123(6) -0.012(4) 0.006(4) -0.060(5)
O3 0.099(7) 0.046(5) 0.047(4) 0.004(4) 0.022(4) -0.014(4)
C1 0.014(4) 0.020(5) 0.018(4) -0.002(4) -0.007(3) 0.006(3)
C2 0.024(5) 0.031(5) 0.011(4) 0.001(4) 0.000(4) 0.002(4)
C3 0.017(5) 0.044(5) 0.025(4) 0.000(5) 0.010(4) -0.001(4)
C4 0.024(5) 0.026(5) 0.038(5) 0.007(4) 0.002(4) 0.008(4)
C5 0.025(6) 0.027(5) 0.019(4) -0.001(4) 0.000(4) 0.004(4)
C6 0.050(8) 0.056(8) 0.119(11) 0.026(6) 0.041(8) 0.062(8)
C7 0.075(10) 0.095(11) 0.085(10) -0.049(9) -0.045(9) 0.077(9)
C8 0.093(10) 0.060(8) 0.041(7) -0.030(8) 0.017(8) 0.014(5)
C9 0.034(6) 0.042(7) 0.063(7) -0.004(5) 0.008(6) 0.016(5)
C10 0.078(8) 0.026(6) 0.046(6) -0.008(6) 0.011(7) 0.011(5)
C11 0.029(5) 0.033(6) 0.024(5) 0.000(4) 0.000(4) -0.011(4)
C12 0.026(6) 0.066(7) 0.050(6) 0.008(7) -0.001(6) -0.022(5)
C13 0.069(9) 0.047(7) 0.100(8) -0.016(6) -0.017(7) -0.013(6)
C14 0.049(7) 0.048(6) 0.039(5) 0.000(6) -0.027(5) -0.002(5)
C15 0.021(5) 0.026(5) 0.018(4) -0.003(4) -0.004(4) 0.005(4)
C16 0.035(6) 0.030(6) 0.023(5) 0.003(4) -0.002(4) 0.001(4)
C17 0.045(6) 0.043(6) 0.012(4) 0.006(5) 0.001(4) 0.009(4)
C18 0.027(5) 0.029(5) 0.026(5) 0.003(4) -0.005(4) 0.008(4)
C19 0.019(4) 0.024(5) 0.027(4) 0.002(4) -0.002(3) 0.002(4)
C20 0.030(6) 0.045(7) 0.104(9) -0.002(6) -0.016(6) 0.030(7)
C21 0.047(7) 0.060(8) 0.054(6) -0.027(6) -0.028(6) 0.013(6)
C22 0.052(8) 0.040(7) 0.090(8) -0.010(6) -0.031(7) -0.010(6)
C23 0.038(6) 0.039(6) 0.101(9) -0.016(6) -0.039(8) 0.022(6)
C24 0.035(6) 0.048(7) 0.086(8) -0.011(6) 0.004(6) 0.034(6)
C25 0.055(8) 0.050(6) 0.028(5) 0.015(5) 0.011(5) 0.004(5)
C26 0.059(7) 0.066(8) 0.056(7) 0.014(6) 0.008(6) -0.002(5)
C34 0.026(5) 0.025(5) 0.022(4) 0.001(4) -0.006(4) -0.005(4)
C39 0.030(5) 0.028(6) 0.040(5) -0.002(4) -0.002(4) 0.002(4)
C38 0.041(6) 0.021(5) 0.055(6) 0.001(5) -0.009(5) 0.002(4)
C37 0.052(7) 0.030(5) 0.053(6) -0.005(5) -0.005(5) -0.015(5)
C36 0.056(6) 0.039(6) 0.045(5) -0.003(5) -0.017(5) -0.004(5)
C35 0.038(5) 0.020(4) 0.036(5) -0.007(4) -0.007(5) -0.002(4)

loop_
_atom_type_symbol
_atom_type_description
_atom_type_scat_dispersion_real
_atom_type_scat_dispersion_imag
_atom_type_scat_source
C C 0.0033 0.0016 'International Tables Vol C Tables 4.2.6.8 and 6.1.1.4'
H H 0.0000 0.0000 'International Tables Vol C Tables 4.2.6.8 and 6.1.1.4'
Fe Fe 0.3463 0.8444 'International Tables Vol C Tables 4.2.6.8 and 6.1.1.4'
O O 0.0106 0.0060 'International Tables Vol C Tables 4.2.6.8 and 6.1.1.4'
P P 0.1023 0.0942 'International Tables Vol C Tables 4.2.6.8 and 6.1.1.4'
S S 0.1246 0.1234 'International Tables Vol C Tables 4.2.6.8 and 6.1.1.4'

loop_
_geom_angle_atom_site_label_1
_geom_angle_atom_site_label_2
_geom_angle_atom_site_label_3
_geom_angle_site_symmetry_1
_geom_angle_site_symmetry_3
_geom_angle
_geom_angle_publ_flag
C1 Fe1 C2 . . 41.4(3) ?
C3 Fe1 C1 . . 68.6(3) ?
C3 Fe1 C2 . . 40.3(3) ?
C3 Fe1 C4 . . 40.5(3) ?
C3 Fe1 C6 . . 155.6(5) ?
C4 Fe1 C1 . . 69.2(3) ?
C4 Fe1 C2 . . 68.8(3) ?
C4 Fe1 C6 . . 163.9(5) ?
C5 Fe1 C1 . . 41.2(3) ?
C5 Fe1 C2 . . 69.2(3) ?
C5 Fe1 C3 . . 68.4(3) ?
C5 Fe1 C4 . . 41.0(3) ?
C5 Fe1 C6 . . 130.0(5) ?
C5 Fe1 C7 . . 170.1(6) ?
C5 Fe1 C8 . . 145.9(5) ?
C5 Fe1 C10 . . 106.7(4) ?
C6 Fe1 C1 . . 112.9(4) ?
C6 Fe1 C2 . . 124.1(4) ?
C7 Fe1 C1 . . 134.7(5) ?
C7 Fe1 C2 . . 113.8(4) ?
C7 Fe1 C3 . . 120.3(5) ?
C7 Fe1 C4 . . 148.7(6) ?
C7 Fe1 C6 . . 40.2(4) ?
C8 Fe1 C1 . . 170.6(5) ?
C8 Fe1 C2 . . 129.9(4) ?
C8 Fe1 C3 . . 106.7(4) ?
C8 Fe1 C4 . . 113.0(5) ?
C8 Fe1 C6 . . 67.7(5) ?
C8 Fe1 C7 . . 39.8(4) ?
C9 Fe1 C1 . . 150.2(4) ?
C9 Fe1 C2 . . 163.8(4) ?
C9 Fe1 C3 . . 124.5(4) ?
C9 Fe1 C4 . . 102.8(4) ?
C9 Fe1 C5 . . 114.1(4) ?
C9 Fe1 C6 . . 67.1(4) ?
C9 Fe1 C7 . . 65.9(4) ?
C9 Fe1 C8 . . 39.2(4) ?
C9 Fe1 C10 . . 39.8(4) ?
C10 Fe1 C1 . . 120.1(4) ?
C10 Fe1 C2 . . 156.3(4) ?
C10 Fe1 C3 . . 161.7(4) ?
C10 Fe1 C4 . . 124.3(4) ?
C10 Fe1 C6 . . 40.0(4) ?
C10 Fe1 C7 . . 66.6(4) ?
C10 Fe1 C8 . . 66.9(4) ?
C15 Fe2 C16 . . 41.6(3) ?
C15 Fe2 C17 . . 69.0(3) ?
C15 Fe2 C18 . . 69.1(3) ?
C15 Fe2 C19 . . 41.6(3) ?
C15 Fe2 C20 . . 119.8(4) ?
C15 Fe2 C21 . . 109.9(3) ?
C15 Fe2 C22 . . 129.4(4) ?
C15 Fe2 C23 . . 166.7(4) ?
C15 Fe2 C24 . . 152.2(4) ?
C16 Fe2 C17 . . 40.8(3) ?
C16 Fe2 C18 . . 69.1(3) ?
C16 Fe2 C19 . . 69.7(3) ?
C16 Fe2 C20 . . 109.7(4) ?
C16 Fe2 C21 . . 130.6(4) ?
C16 Fe2 C22 . . 169.0(4) ?
C16 Fe2 C24 . . 117.4(4) ?
C17 Fe2 C18 . . 40.6(3) ?
C17 Fe2 C19 . . 68.4(3) ?
C17 Fe2 C20 . . 129.6(4) ?
C17 Fe2 C22 . . 149.1(4) ?
C17 Fe2 C24 . . 107.4(4) ?
C18 Fe2 C19 . . 40.5(3) ?
C18 Fe2 C24 . . 127.0(3) ?
C19 Fe2 C24 . . 164.7(4) ?
C20 Fe2 C18 . . 166.1(4) ?
C20 Fe2 C19 . . 153.2(3) ?
C20 Fe2 C24 . . 40.3(3) ?
C21 Fe2 C17 . . 168.2(4) ?
C21 Fe2 C18 . . 151.0(4) ?
C21 Fe2 C19 . . 119.1(4) ?
C21 Fe2 C20 . . 39.9(4) ?
C21 Fe2 C22 . . 40.6(4) ?
C21 Fe2 C24 . . 67.7(4) ?
C22 Fe2 C18 . . 116.2(4) ?
C22 Fe2 C19 . . 107.5(4) ?
C22 Fe2 C20 . . 67.7(5) ?
C22 Fe2 C24 . . 68.0(4) ?
C23 Fe2 C16 . . 149.8(4) ?
C23 Fe2 C17 . . 116.2(4) ?
C23 Fe2 C18 . . 106.3(4) ?
C23 Fe2 C19 . . 127.1(4) ?
C23 Fe2 C20 . . 67.4(4) ?
C23 Fe2 C21 . . 67.7(4) ?
C23 Fe2 C22 . . 40.3(4) ?
C23 Fe2 C24 . . 40.3(4) ?
C1 P1 S1 . . 116.0(2) ?
C1 P1 C15 . . 103.4(3) ?
C1 P1 C34 . . 104.3(4) ?
C15 P1 S1 . . 116.5(3) ?
C15 P1 C34 . . 102.4(3) ?
C34 P1 S1 . . 112.7(3) ?
C12 O1 C11 . . 118.1(7) ?
C25 O3 H3 . . 109.5 ?
P1 C1 Fe1 . . 130.2(4) ?
C2 C1 Fe1 . . 70.0(4) ?
C2 C1 P1 . . 130.2(6) ?
C5 C1 Fe1 . . 68.4(4) ?
C5 C1 P1 . . 122.6(6) ?
C5 C1 C2 . . 107.0(7) ?
C1 C2 Fe1 . . 68.6(4) ?
C1 C2 C11 . . 129.1(7) ?
C3 C2 Fe1 . . 68.9(4) ?
C3 C2 C1 . . 106.8(6) ?
C3 C2 C11 . . 123.9(7) ?
C11 C2 Fe1 . . 131.9(5) ?
Fe1 C3 H3A . . 126.1 ?
C2 C3 Fe1 . . 70.8(4) ?
C2 C3 H3A . . 125.0 ?
C4 C3 Fe1 . . 69.7(4) ?
C4 C3 C2 . . 110.1(7) ?
C4 C3 H3A . . 125.0 ?
Fe1 C4 H4 . . 126.7 ?
C3 C4 Fe1 . . 69.7(4) ?
C3 C4 H4 . . 126.4 ?
C3 C4 C5 . . 107.2(7) ?
C5 C4 Fe1 . . 68.7(4) ?
C5 C4 H4 . . 126.4 ?
Fe1 C5 H5 . . 125.3 ?
C1 C5 Fe1 . . 70.4(4) ?
C1 C5 H5 . . 125.5 ?
C4 C5 Fe1 . . 70.3(4) ?
C4 C5 C1 . . 109.0(7) ?
C4 C5 H5 . . 125.5 ?
Fe1 C6 H6 . . 126.0 ?
C7 C6 Fe1 . . 69.3(7) ?
C7 C6 H6 . . 127.3 ?
C10 C6 Fe1 . . 69.0(6) ?
C10 C6 H6 . . 127.3 ?
C10 C6 C7 . . 105.5(11) ?
Fe1 C7 H7 . . 125.9 ?
C6 C7 Fe1 . . 70.5(6) ?
C6 C7 H7 . . 125.4 ?
C8 C7 Fe1 . . 69.8(7) ?
C8 C7 C6 . . 109.2(11) ?
C8 C7 H7 . . 125.4 ?
Fe1 C8 H8 . . 124.8 ?
C7 C8 Fe1 . . 70.4(6) ?
C7 C8 H8 . . 126.3 ?
C9 C8 Fe1 . . 70.1(6) ?
C9 C8 C7 . . 107.3(11) ?
C9 C8 H8 . . 126.3 ?
Fe1 C9 H9 . . 125.2 ?
C8 C9 Fe1 . . 70.8(6) ?
C8 C9 H9 . . 125.2 ?
C8 C9 C10 . . 109.6(10) ?
C10 C9 Fe1 . . 70.4(6) ?
C10 C9 H9 . . 125.2 ?
Fe1 C10 H10 . . 125.1 ?
C6 C10 Fe1 . . 70.9(6) ?
C6 C10 H10 . . 125.8 ?
C9 C10 Fe1 . . 69.8(5) ?
C9 C10 C6 . . 108.4(10) ?
C9 C10 H10 . . 125.8 ?
O1 C11 C2 . . 104.4(6) ?
O1 C11 H11 . . 108.9 ?
O1 C11 C14 . . 110.1(6) ?
C2 C11 H11 . . 108.9 ?
C2 C11 C14 . . 115.4(7) ?
C14 C11 H11 . . 108.9 ?
O1 C12 C13 . . 112.0(9) ?
O2 C12 O1 . . 123.2(8) ?
O2 C12 C13 . . 124.8(10) ?
C12 C13 H13A . . 109.5 ?
C12 C13 H13B . . 109.5 ?
C12 C13 H13C . . 109.5 ?
H13A C13 H13B . . 109.5 ?
H13A C13 H13C . . 109.5 ?
H13B C13 H13C . . 109.5 ?
C11 C14 H14A . . 109.5 ?
C11 C14 H14B . . 109.5 ?
C11 C14 H14C . . 109.5 ?
H14A C14 H14B . . 109.5 ?
H14A C14 H14C . . 109.5 ?
H14B C14 H14C . . 109.5 ?
P1 C15 Fe2 . . 132.2(4) ?
C16 C15 Fe2 . . 69.6(4) ?
C16 C15 P1 . . 126.2(6) ?
C16 C15 C19 . . 107.9(6) ?
C19 C15 Fe2 . . 70.3(4) ?
C19 C15 P1 . . 125.3(6) ?
C15 C16 Fe2 . . 68.8(4) ?
C15 C16 C25 . . 126.2(7) ?
C17 C16 Fe2 . . 70.0(5) ?
C17 C16 C15 . . 107.0(7) ?
C17 C16 C25 . . 126.3(7) ?
C25 C16 Fe2 . . 132.2(6) ?
Fe2 C17 H17 . . 127.2 ?
C16 C17 Fe2 . . 69.2(4) ?
C16 C17 H17 . . 125.5 ?
C18 C17 Fe2 . . 69.8(4) ?
C18 C17 C16 . . 109.1(7) ?
C18 C17 H17 . . 125.5 ?
Fe2 C18 H18 . . 126.3 ?
C17 C18 Fe2 . . 69.6(5) ?
C17 C18 H18 . . 125.7 ?
C19 C18 Fe2 . . 69.9(4) ?
C19 C18 C17 . . 108.5(7) ?
C19 C18 H18 . . 125.7 ?
Fe2 C19 H19 . . 127.5 ?
C15 C19 Fe2 . . 68.1(4) ?
C15 C19 H19 . . 126.3 ?
C18 C19 Fe2 . . 69.6(4) ?
C18 C19 C15 . . 107.4(7) ?
C18 C19 H19 . . 126.3 ?
Fe2 C20 H20 . . 125.9 ?
C21 C20 Fe2 . . 69.8(5) ?
C21 C20 H20 . . 125.5 ?
C21 C20 C24 . . 108.9(9) ?
C24 C20 Fe2 . . 70.3(5) ?
C24 C20 H20 . . 125.5 ?
Fe2 C21 H21 . . 125.4 ?
C20 C21 Fe2 . . 70.3(5) ?
C20 C21 H21 . . 125.9 ?
C20 C21 C22 . . 108.3(9) ?
C22 C21 Fe2 . . 69.9(5) ?
C22 C21 H21 . . 125.9 ?
Fe2 C22 H22 . . 126.3 ?
C21 C22 Fe2 . . 69.4(5) ?
C21 C22 H22 . . 126.6 ?
C23 C22 Fe2 . . 69.2(5) ?
C23 C22 C21 . . 106.8(10) ?
C23 C22 H22 . . 126.6 ?
Fe2 C23 H23 . . 124.9 ?
C22 C23 Fe2 . . 70.5(5) ?
C22 C23 H23 . . 125.3 ?
C22 C23 C24 . . 109.5(9) ?
C24 C23 Fe2 . . 71.0(5) ?
C24 C23 H23 . . 125.3 ?
Fe2 C24 H24 . . 126.7 ?
C20 C24 Fe2 . . 69.4(5) ?
C20 C24 H24 . . 126.8 ?
C23 C24 Fe2 . . 68.7(5) ?
C23 C24 C20 . . 106.5(10) ?
C23 C24 H24 . . 126.8 ?
O3 C25 C16 . . 109.2(7) ?
O3 C25 H25 . . 109.1 ?
O3 C25 C26 . . 106.3(7) ?
C16 C25 H25 . . 109.1 ?
C26 C25 C16 . . 114.1(8) ?
C26 C25 H25 . . 109.1 ?
C25 C26 H26A . . 109.5 ?
C25 C26 H26B . . 109.5 ?
C25 C26 H26C . . 109.5 ?
H26A C26 H26B . . 109.5 ?
H26A C26 H26C . . 109.5 ?
H26B C26 H26C . . 109.5 ?
C39 C34 P1 . . 120.0(6) ?
C39 C34 C35 . . 119.0(7) ?
C35 C34 P1 . . 121.0(6) ?
C34 C39 H39 . . 119.5 ?
C38 C39 C34 . . 120.9(8) ?
C38 C39 H39 . . 119.5 ?
C39 C38 H38 . . 120.0 ?
C37 C38 C39 . . 120.0(8) ?
C37 C38 H38 . . 120.0 ?
C38 C37 H37 . . 119.8 ?
C38 C37 C36 . . 120.4(8) ?
C36 C37 H37 . . 119.8 ?
C37 C36 H36 . . 120.5 ?
C35 C36 C37 . . 119.1(8) ?
C35 C36 H36 . . 120.5 ?
C34 C35 H35 . . 119.7 ?
C36 C35 C34 . . 120.6(8) ?
C36 C35 H35 . . 119.7 ?

loop_
_geom_bond_atom_site_label_1
_geom_bond_atom_site_label_2
_geom_bond_site_symmetry_2
_geom_bond_distance
_geom_bond_publ_flag
Fe1 C1 . 2.048(7) ?
Fe1 C2 . 2.067(7) ?
Fe1 C3 . 2.043(8) ?
Fe1 C4 . 2.043(8) ?
Fe1 C5 . 2.021(7) ?
Fe1 C6 . 2.046(10) ?
Fe1 C7 . 2.029(10) ?
Fe1 C8 . 2.022(9) ?
Fe1 C9 . 2.013(9) ?
Fe1 C10 . 2.021(9) ?
Fe2 C15 . 2.016(8) ?
Fe2 C16 . 2.028(8) ?
Fe2 C17 . 2.038(8) ?
Fe2 C18 . 2.041(8) ?
Fe2 C19 . 2.045(7) ?
Fe2 C20 . 2.039(9) ?
Fe2 C21 . 2.032(8) ?
Fe2 C22 . 2.039(9) ?
Fe2 C23 . 2.022(9) ?
Fe2 C24 . 2.052(9) ?
S1 P1 . 1.958(3) ?
P1 C1 . 1.786(8) ?
P1 C15 . 1.802(7) ?
P1 C34 . 1.820(8) ?
O1 C11 . 1.465(9) ?
O1 C12 . 1.348(11) ?
O2 C12 . 1.190(11) ?
O3 H3 . 0.8400 ?
O3 C25 . 1.453(10) ?
C1 C2 . 1.456(10) ?
C1 C5 . 1.433(10) ?
C2 C3 . 1.417(10) ?
C2 C11 . 1.495(10) ?
C3 H3A . 0.9500 ?
C3 C4 . 1.416(10) ?
C4 H4 . 0.9500 ?
C4 C5 . 1.422(10) ?
C5 H5 . 0.9500 ?
C6 H6 . 0.9500 ?
C6 C7 . 1.402(15) ?
C6 C10 . 1.392(14) ?
C7 H7 . 0.9500 ?
C7 C8 . 1.378(16) ?
C8 H8 . 0.9500 ?
C8 C9 . 1.353(13) ?
C9 H9 . 0.9500 ?
C9 C10 . 1.373(12) ?
C10 H10 . 0.9500 ?
C11 H11 . 1.0000 ?
C11 C14 . 1.509(10) ?
C12 C13 . 1.485(12) ?
C13 H13A . 0.9800 ?
C13 H13B . 0.9800 ?
C13 H13C . 0.9800 ?
C14 H14A . 0.9800 ?
C14 H14B . 0.9800 ?
C14 H14C . 0.9800 ?
C15 C16 . 1.438(10) ?
C15 C19 . 1.442(10) ?
C16 C17 . 1.419(10) ?
C16 C25 . 1.512(11) ?
C17 H17 . 0.9500 ?
C17 C18 . 1.415(10) ?
C18 H18 . 0.9500 ?
C18 C19 . 1.414(9) ?
C19 H19 . 0.9500 ?
C20 H20 . 0.9500 ?
C20 C21 . 1.389(13) ?
C20 C24 . 1.408(12) ?
C21 H21 . 0.9500 ?
C21 C22 . 1.413(12) ?
C22 H22 . 0.9500 ?
C22 C23 . 1.399(13) ?
C23 H23 . 0.9500 ?
C23 C24 . 1.404(13) ?
C24 H24 . 0.9500 ?
C25 H25 . 1.0000 ?
C25 C26 . 1.506(11) ?
C26 H26A . 0.9800 ?
C26 H26B . 0.9800 ?
C26 H26C . 0.9800 ?
C34 C39 . 1.389(10) ?
C34 C35 . 1.391(10) ?
C39 H39 . 0.9500 ?
C39 C38 . 1.376(11) ?
C38 H38 . 0.9500 ?
C38 C37 . 1.374(11) ?
C37 H37 . 0.9500 ?
C37 C36 . 1.400(11) ?
C36 H36 . 0.9500 ?
C36 C35 . 1.389(10) ?
C35 H35 . 0.9500 ?

loop_
_geom_torsion_atom_site_label_1
_geom_torsion_atom_site_label_2
_geom_torsion_atom_site_label_3
_geom_torsion_atom_site_label_4
_geom_torsion_site_symmetry_1
_geom_torsion_site_symmetry_2
_geom_torsion_site_symmetry_3
_geom_torsion_site_symmetry_4
_geom_torsion
_geom_torsion_publ_flag
Fe1 C1 C2 C3 . . . . 58.5(5) ?
Fe1 C1 C2 C11 . . . . -127.3(8) ?
Fe1 C1 C5 C4 . . . . -60.0(5) ?
Fe1 C2 C3 C4 . . . . 58.8(5) ?
Fe1 C2 C11 O1 . . . . 135.7(6) ?
Fe1 C2 C11 C14 . . . . 14.7(11) ?
Fe1 C3 C4 C5 . . . . 58.7(5) ?
Fe1 C4 C5 C1 . . . . 60.0(5) ?
Fe1 C6 C7 C8 . . . . -59.3(8) ?
Fe1 C6 C10 C9 . . . . 60.0(6) ?
Fe1 C7 C8 C9 . . . . -60.6(7) ?
Fe1 C8 C9 C10 . . . . -60.0(7) ?
Fe1 C9 C10 C6 . . . . -60.7(7) ?
Fe2 C15 C16 C17 . . . . 59.8(6) ?
Fe2 C15 C16 C25 . . . . -127.5(8) ?
Fe2 C15 C19 C18 . . . . -58.7(5) ?
Fe2 C16 C17 C18 . . . . 58.5(6) ?
Fe2 C16 C25 O3 . . . . 172.7(6) ?
Fe2 C16 C25 C26 . . . . 53.9(10) ?
Fe2 C17 C18 C19 . . . . 59.3(5) ?
Fe2 C18 C19 C15 . . . . 57.8(5) ?
Fe2 C20 C21 C22 . . . . 59.9(6) ?
Fe2 C20 C24 C23 . . . . -59.0(6) ?
Fe2 C21 C22 C23 . . . . 59.4(7) ?
Fe2 C22 C23 C24 . . . . 60.5(7) ?
Fe2 C23 C24 C20 . . . . 59.4(6) ?
S1 P1 C1 Fe1 . . . . 75.6(5) ?
S1 P1 C1 C2 . . . . -21.8(8) ?
S1 P1 C1 C5 . . . . 163.8(5) ?
S1 P1 C15 Fe2 . . . . 37.9(6) ?
S1 P1 C15 C16 . . . . -56.7(7) ?
S1 P1 C15 C19 . . . . 132.7(6) ?
S1 P1 C34 C39 . . . . -22.8(7) ?
S1 P1 C34 C35 . . . . 157.7(5) ?
P1 C1 C2 Fe1 . . . . 126.3(6) ?
P1 C1 C2 C3 . . . . -175.2(6) ?
P1 C1 C2 C11 . . . . -1.0(12) ?
P1 C1 C5 Fe1 . . . . -124.8(6) ?
P1 C1 C5 C4 . . . . 175.2(5) ?
P1 C15 C16 Fe2 . . . . 128.0(6) ?
P1 C15 C16 C17 . . . . -172.2(6) ?
P1 C15 C16 C25 . . . . 0.5(12) ?
P1 C15 C19 Fe2 . . . . -128.3(6) ?
P1 C15 C19 C18 . . . . 173.0(6) ?
P1 C34 C39 C38 . . . . -177.3(6) ?
P1 C34 C35 C36 . . . . 177.3(6) ?
C1 P1 C15 Fe2 . . . . -90.6(6) ?
C1 P1 C15 C16 . . . . 174.8(7) ?
C1 P1 C15 C19 . . . . 4.2(7) ?
C1 P1 C34 C39 . . . . 103.8(7) ?
C1 P1 C34 C35 . . . . -75.7(6) ?
C1 C2 C3 Fe1 . . . . -58.3(5) ?
C1 C2 C3 C4 . . . . 0.5(8) ?
C1 C2 C11 O1 . . . . -128.7(8) ?
C1 C2 C11 C14 . . . . 110.3(9) ?
C2 C1 C5 Fe1 . . . . 59.6(5) ?
C2 C1 C5 C4 . . . . -0.4(8) ?
C2 C3 C4 Fe1 . . . . -59.4(6) ?
C2 C3 C4 C5 . . . . -0.7(9) ?
C3 C2 C11 O1 . . . . 44.6(9) ?
C3 C2 C11 C14 . . . . -76.4(10) ?
C3 C4 C5 Fe1 . . . . -59.3(5) ?
C3 C4 C5 C1 . . . . 0.7(9) ?
C5 C1 C2 Fe1 . . . . -58.6(5) ?
C5 C1 C2 C3 . . . . -0.1(8) ?
C5 C1 C2 C11 . . . . 174.1(7) ?
C6 C7 C8 Fe1 . . . . 59.7(7) ?
C6 C7 C8 C9 . . . . -1.0(13) ?
C7 C6 C10 Fe1 . . . . -60.0(7) ?
C7 C6 C10 C9 . . . . -0.1(11) ?
C7 C8 C9 Fe1 . . . . 60.9(8) ?
C7 C8 C9 C10 . . . . 0.9(12) ?
C8 C9 C10 Fe1 . . . . 60.2(7) ?
C8 C9 C10 C6 . . . . -0.5(11) ?
C10 C6 C7 Fe1 . . . . 59.9(7) ?
C10 C6 C7 C8 . . . . 0.6(12) ?
C11 O1 C12 O2 . . . . 1.4(13) ?
C11 O1 C12 C13 . . . . -177.3(7) ?
C11 C2 C3 Fe1 . . . . 127.1(7) ?
C11 C2 C3 C4 . . . . -174.1(7) ?
C12 O1 C11 C2 . . . . 164.2(7) ?
C12 O1 C11 C14 . . . . -71.3(9) ?
C15 P1 C1 Fe1 . . . . -155.6(5) ?
C15 P1 C1 C2 . . . . 106.9(7) ?
C15 P1 C1 C5 . . . . -67.5(7) ?
C15 P1 C34 C39 . . . . -148.6(6) ?
C15 P1 C34 C35 . . . . 31.8(7) ?
C15 C16 C17 Fe2 . . . . -59.0(5) ?
C15 C16 C17 C18 . . . . -0.5(9) ?
C15 C16 C25 O3 . . . . -94.0(9) ?
C15 C16 C25 C26 . . . . 147.3(8) ?
C16 C15 C19 Fe2 . . . . 59.7(5) ?
C16 C15 C19 C18 . . . . 1.0(8) ?
C16 C17 C18 Fe2 . . . . -58.1(6) ?
C16 C17 C18 C19 . . . . 1.1(9) ?
C17 C16 C25 O3 . . . . 77.3(10) ?
C17 C16 C25 C26 . . . . -41.5(12) ?
C17 C18 C19 Fe2 . . . . -59.1(6) ?
C17 C18 C19 C15 . . . . -1.3(8) ?
C19 C15 C16 Fe2 . . . . -60.1(5) ?
C19 C15 C16 C17 . . . . -0.3(9) ?
C19 C15 C16 C25 . . . . 172.4(8) ?
C20 C21 C22 Fe2 . . . . -60.2(7) ?
C20 C21 C22 C23 . . . . -0.8(11) ?
C21 C20 C24 Fe2 . . . . 59.3(7) ?
C21 C20 C24 C23 . . . . 0.3(11) ?
C21 C22 C23 Fe2 . . . . -59.5(6) ?
C21 C22 C23 C24 . . . . 1.0(11) ?
C22 C23 C24 Fe2 . . . . -60.2(7) ?
C22 C23 C24 C20 . . . . -0.8(11) ?
C24 C20 C21 Fe2 . . . . -59.6(7) ?
C24 C20 C21 C22 . . . . 0.3(11) ?
C25 C16 C17 Fe2 . . . . 128.3(9) ?
C25 C16 C17 C18 . . . . -173.2(8) ?
C34 P1 C1 Fe1 . . . . -48.9(6) ?
C34 P1 C1 C2 . . . . -146.3(7) ?
C34 P1 C1 C5 . . . . 39.3(7) ?
C34 P1 C15 Fe2 . . . . 161.2(5) ?
C34 P1 C15 C16 . . . . 66.6(7) ?
C34 P1 C15 C19 . . . . -103.9(7) ?
C34 C39 C38 C37 . . . . -0.4(13) ?
C39 C34 C35 C36 . . . . -2.2(11) ?
C39 C38 C37 C36 . . . . -1.5(13) ?
C38 C37 C36 C35 . . . . 1.5(13) ?
C37 C36 C35 C34 . . . . 0.4(12) ?
C35 C34 C39 C38 . . . . 2.2(12) ?
